data_4084953
loop_
_publ_author_name
'Campos, Jes\'us'
'Carmona, Ernesto'

_publ_section_title
;
 Rhodium and Iridium Complexes of Bulky Tertiary Phosphine Ligands.
 Searching for Isolable Cationic MIIIAlkylidenes
;
_journal_issue 11
_journal_name_full Organometallics
_journal_page_first 2212
_journal_paper_doi 10.1021/om500910t
_journal_volume 34
_journal_year 2015
_chemical_formula_moiety 'C32 H12 B F24, C24 H36 Br Ir P'
_chemical_formula_sum 'C56 H48 B Br F24 Ir P'
_chemical_formula_weight 1490.83
_chemical_name_systematic
; 
 ? 
;
_space_group_IT_number 2
_symmetry_cell_setting triclinic
_symmetry_space_group_name_Hall '-P 1'
_symmetry_space_group_name_H-M 'P -1'
_atom_sites_solution_hydrogens geom
_atom_sites_solution_primary direct
_atom_sites_solution_secondary difmap
_audit_creation_method SHELXL-97
_cell_angle_alpha 98.5470(10)
_cell_angle_beta 102.4990(10)
_cell_angle_gamma 109.2850(10)
_cell_formula_units_Z 2
_cell_length_a 14.2344(3)
_cell_length_b 14.3864(3)
_cell_length_c 15.1992(3)
_cell_measurement_reflns_used 9474
_cell_measurement_temperature 173
_cell_measurement_theta_max 30.03
_cell_measurement_theta_min 2.30
_cell_volume 2785.23(10)
_computing_cell_refinement 'Bruker SAINT'
_computing_data_collection 'Bruker APEX2'
_computing_data_reduction 'Bruker SAINT'
_computing_molecular_graphics 'Bruker SHELXTL'
_computing_publication_material 'Bruker SHELXTL'
_computing_structure_refinement 'SHELXL-97 (Sheldrick, 2008)'
_computing_structure_solution 'SHELXS-97 (Sheldrick, 2008)'
_diffrn_ambient_temperature 173(2)
_diffrn_measured_fraction_theta_full 0.996
_diffrn_measured_fraction_theta_max 0.996
_diffrn_measurement_device_type
;
 'Bruker-Nonius X8kappa APEX II CCD area detector'
;
_diffrn_measurement_method 'phi and omega scans with narrow frames'
_diffrn_radiation_monochromator graphite
_diffrn_radiation_source 'fine-focus sealed tube'
_diffrn_radiation_type MoK\a
_diffrn_radiation_wavelength 0.71073
_diffrn_reflns_av_R_equivalents 0.0232
_diffrn_reflns_av_sigmaI/netI 0.0149
_diffrn_reflns_limit_h_max 17
_diffrn_reflns_limit_h_min -17
_diffrn_reflns_limit_k_max 17
_diffrn_reflns_limit_k_min -17
_diffrn_reflns_limit_l_max 18
_diffrn_reflns_limit_l_min -18
_diffrn_reflns_number 50695
_diffrn_reflns_theta_full 25.12
_diffrn_reflns_theta_max 25.12
_diffrn_reflns_theta_min 1.83
_exptl_absorpt_coefficient_mu 3.262
_exptl_absorpt_correction_T_max 0.4326
_exptl_absorpt_correction_T_min 0.3286
_exptl_absorpt_correction_type multi-scan
_exptl_absorpt_process_details
; 
 SADABS, Bruker (2006). APEX 2. Version 2.1. Bruker Analytical
 X-ray Solutions, Madison, Wisconsin, USA. 
;
_exptl_crystal_colour green
_exptl_crystal_density_diffrn 1.778
_exptl_crystal_density_method 'not measured'
_exptl_crystal_description lentil
_exptl_crystal_F_000 1464
_exptl_crystal_size_max 0.500
_exptl_crystal_size_mid 0.400
_exptl_crystal_size_min 0.200
_refine_diff_density_max 2.096
_refine_diff_density_min -0.718
_refine_diff_density_rms 0.071
_refine_ls_extinction_method none
_refine_ls_goodness_of_fit_ref 1.040
_refine_ls_hydrogen_treatment constr
_refine_ls_matrix_type full
_refine_ls_number_parameters 777
_refine_ls_number_reflns 9892
_refine_ls_number_restraints 0
_refine_ls_restrained_S_all 1.040
_refine_ls_R_factor_all 0.0202
_refine_ls_R_factor_gt 0.0198
_refine_ls_shift/su_max 0.003
_refine_ls_shift/su_mean 0.000
_refine_ls_structure_factor_coef Fsqd
_refine_ls_weighting_details 'calc w=1/[\s^2^(Fo^2^)+(0.0257P)^2^+4.4806P] where P=(Fo^2^+2Fc^2^)/3'
_refine_ls_weighting_scheme calc
_refine_ls_wR_factor_gt 0.0506
_refine_ls_wR_factor_ref 0.0509
_reflns_number_gt 9726
_reflns_number_total 9892
_reflns_threshold_expression >2sigma(I)
_cod_data_source_file om500910t_si_001.cif
_cod_data_source_block jcm635a
_cod_depositor_comments 'Adding full bibliography for 4084945--4084954.cif.'
_cod_database_code 4084953

loop_
_symmetry_equiv_pos_as_xyz
'x, y, z'
'-x, -y, -z'

loop_
_atom_site_label
_atom_site_type_symbol
_atom_site_fract_x
_atom_site_fract_y
_atom_site_fract_z
_atom_site_U_iso_or_equiv
_atom_site_adp_type
_atom_site_occupancy
_atom_site_symmetry_multiplicity
_atom_site_calc_flag
_atom_site_refinement_flags
_atom_site_disorder_assembly
_atom_site_disorder_group
Ir1 Ir 0.882631(6) 0.664167(6) 0.543603(6) 0.01217(4) Uani 1 1 d . . .
P1 P 0.86626(5) 0.74962(5) 0.67679(4) 0.01465(12) Uani 1 1 d . . .
Br1 Br 1.071282(19) 0.71755(2) 0.620344(18) 0.02465(6) Uani 1 1 d . . .
C1 C 0.80307(19) 0.56914(18) 0.39917(16) 0.0159(5) Uani 1 1 d . . .
C2 C 0.75510(19) 0.64096(18) 0.41930(16) 0.0160(5) Uani 1 1 d . . .
C3 C 0.82956(19) 0.74124(18) 0.42776(16) 0.0155(5) Uani 1 1 d . . .
C4 C 0.92260(19) 0.73247(18) 0.42028(16) 0.0166(5) Uani 1 1 d . . .
C5 C 0.90740(19) 0.62489(18) 0.40352(16) 0.0169(5) Uani 1 1 d . . .
C6 C 0.7501(2) 0.45636(19) 0.37299(18) 0.0234(5) Uani 1 1 d . . .
H6A H 0.7205 0.4332 0.3055 0.035 Uiso 1 1 calc R . .
H6B H 0.6945 0.4363 0.4029 0.035 Uiso 1 1 calc R . .
H6C H 0.8005 0.4256 0.3934 0.035 Uiso 1 1 calc R . .
C7 C 0.6417(2) 0.6154(2) 0.40687(17) 0.0226(5) Uani 1 1 d . . .
H7A H 0.6078 0.6141 0.3430 0.034 Uiso 1 1 calc R . .
H7B H 0.6318 0.6666 0.4502 0.034 Uiso 1 1 calc R . .
H7C H 0.6111 0.5486 0.4192 0.034 Uiso 1 1 calc R . .
C8 C 0.8044(2) 0.8346(2) 0.43246(18) 0.0226(5) Uani 1 1 d . . .
H8A H 0.8690 0.8947 0.4528 0.034 Uiso 1 1 calc R . .
H8B H 0.7639 0.8370 0.4767 0.034 Uiso 1 1 calc R . .
H8C H 0.7639 0.8331 0.3709 0.034 Uiso 1 1 calc R . .
C9 C 1.0207(2) 0.8155(2) 0.42368(18) 0.0231(6) Uani 1 1 d . . .
H9A H 1.0269 0.8145 0.3606 0.035 Uiso 1 1 calc R . .
H9B H 1.0801 0.8056 0.4615 0.035 Uiso 1 1 calc R . .
H9C H 1.0194 0.8810 0.4511 0.035 Uiso 1 1 calc R . .
C10 C 0.9855(2) 0.5830(2) 0.3830(2) 0.0255(6) Uani 1 1 d . . .
H10A H 0.9654 0.5130 0.3897 0.038 Uiso 1 1 calc R . .
H10B H 1.0539 0.6243 0.4264 0.038 Uiso 1 1 calc R . .
H10C H 0.9884 0.5843 0.3193 0.038 Uiso 1 1 calc R . .
C11 C 0.86940(18) 0.66402(18) 0.75382(17) 0.0164(5) Uani 1 1 d . . .
C12 C 0.85073(18) 0.56658(18) 0.70055(17) 0.0161(5) Uani 1 1 d . . .
C13 C 0.83833(19) 0.48430(19) 0.74177(18) 0.0192(5) Uani 1 1 d . . .
H13 H 0.8242 0.4188 0.7057 0.023 Uiso 1 1 calc R . .
C14 C 0.8468(2) 0.4991(2) 0.83541(18) 0.0230(5) Uani 1 1 d . . .
H14 H 0.8393 0.4439 0.8642 0.028 Uiso 1 1 calc R . .
C15 C 0.8662(2) 0.5944(2) 0.88720(18) 0.0221(5) Uani 1 1 d . . .
H15 H 0.8722 0.6031 0.9516 0.027 Uiso 1 1 calc R . .
C16 C 0.8774(2) 0.6789(2) 0.84848(17) 0.0204(5) Uani 1 1 d . . .
C17 C 0.84406(18) 0.55559(18) 0.60335(17) 0.0157(5) Uani 1 1 d . . .
H17 H 0.8182 0.4885 0.5658 0.019 Uiso 1 1 calc R . .
C18 C 0.8957(3) 0.7781(2) 0.91237(19) 0.0317(7) Uani 1 1 d . . .
H18A H 0.9668 0.8060 0.9536 0.048 Uiso 1 1 calc R . .
H18B H 0.8464 0.7665 0.9496 0.048 Uiso 1 1 calc R . .
H18C H 0.8856 0.8262 0.8754 0.048 Uiso 1 1 calc R . .
C19 C 0.7332(2) 0.7522(2) 0.65514(17) 0.0198(5) Uani 1 1 d . . .
H19 H 0.7187 0.7737 0.5957 0.024 Uiso 1 1 calc R . .
C20 C 0.6533(2) 0.6454(2) 0.6389(2) 0.0253(6) Uani 1 1 d . . .
H20A H 0.6612 0.6230 0.6969 0.038 Uiso 1 1 calc R . .
H20B H 0.6641 0.5990 0.5915 0.038 Uiso 1 1 calc R . .
H20C H 0.5832 0.6456 0.6178 0.038 Uiso 1 1 calc R . .
C21 C 0.7171(3) 0.8260(3) 0.7281(2) 0.0358(7) Uani 1 1 d . . .
H21A H 0.6455 0.8227 0.7090 0.054 Uiso 1 1 calc R . .
H21B H 0.7652 0.8951 0.7343 0.054 Uiso 1 1 calc R . .
H21C H 0.7301 0.8076 0.7878 0.054 Uiso 1 1 calc R . .
C22 C 0.9572(2) 0.88085(19) 0.73553(18) 0.0228(5) Uani 1 1 d . . .
H22 H 0.9241 0.9089 0.7789 0.027 Uiso 1 1 calc R . .
C23 C 0.9676(3) 0.9456(2) 0.6644(2) 0.0342(7) Uani 1 1 d . . .
H23A H 1.0135 1.0158 0.6960 0.051 Uiso 1 1 calc R . .
H23B H 0.8990 0.9439 0.6330 0.051 Uiso 1 1 calc R . .
H23C H 0.9969 0.9188 0.6186 0.051 Uiso 1 1 calc R . .
C24 C 1.0639(2) 0.8920(2) 0.7941(2) 0.0329(7) Uani 1 1 d . . .
H24A H 1.1065 0.8829 0.7533 0.049 Uiso 1 1 calc R . .
H24B H 1.0557 0.8405 0.8305 0.049 Uiso 1 1 calc R . .
H24C H 1.0980 0.9596 0.8362 0.049 Uiso 1 1 calc R . .
B1 B 0.4899(2) 0.79981(19) 0.18720(18) 0.0128(5) Uani 1 1 d . . .
C30 C 0.36511(18) 0.76202(17) 0.13567(16) 0.0127(4) Uani 1 1 d . . .
C31 C 0.29911(18) 0.79463(17) 0.17704(16) 0.0148(5) Uani 1 1 d . . .
H31 H 0.3263 0.8359 0.2385 0.018 Uiso 1 1 calc R . .
C32 C 0.19487(19) 0.76858(18) 0.13103(17) 0.0167(5) Uani 1 1 d . . .
C33 C 0.15202(19) 0.70909(18) 0.04149(17) 0.0163(5) Uani 1 1 d . . .
H33 H 0.0809 0.6914 0.0101 0.020 Uiso 1 1 calc R . .
C34 C 0.21599(18) 0.67573(17) -0.00143(16) 0.0145(5) Uani 1 1 d . . .
C35 C 0.31997(18) 0.70207(17) 0.04437(16) 0.0141(5) Uani 1 1 d . . .
H35 H 0.3620 0.6789 0.0131 0.017 Uiso 1 1 calc R . .
C36 C 0.1280(2) 0.8028(2) 0.18119(18) 0.0263(6) Uani 1 1 d . . .
C37 C 0.1667(2) 0.60758(19) -0.09695(17) 0.0200(5) Uani 1 1 d . . .
C38 C 0.54641(18) 0.89674(17) 0.14687(15) 0.0135(5) Uani 1 1 d . . .
C39 C 0.54516(18) 0.99270(18) 0.17952(16) 0.0154(5) Uani 1 1 d . . .
H39 H 0.5094 1.0005 0.2244 0.019 Uiso 1 1 calc R . .
C40 C 0.59439(19) 1.07653(18) 0.14843(17) 0.0177(5) Uani 1 1 d . . .
C41 C 0.6457(2) 1.06872(19) 0.08148(18) 0.0203(5) Uani 1 1 d . . .
H41 H 0.6801 1.1264 0.0608 0.024 Uiso 1 1 calc R . .
C42 C 0.64514(19) 0.97409(19) 0.04573(17) 0.0185(5) Uani 1 1 d . A .
C43 C 0.59537(18) 0.89004(18) 0.07709(16) 0.0156(5) Uani 1 1 d . . .
H43 H 0.5947 0.8258 0.0500 0.019 Uiso 1 1 calc R . .
C44 C 0.5993(2) 1.17965(19) 0.19096(19) 0.0235(6) Uani 1 1 d . . .
C45 C 0.7012(2) 0.9628(2) -0.02568(19) 0.0248(6) Uani 1 1 d . . .
C46 C 0.51193(17) 0.82965(17) 0.30084(16) 0.0129(4) Uani 1 1 d . . .
C47 C 0.58810(18) 0.91881(17) 0.36138(16) 0.0142(5) Uani 1 1 d . . .
H47 H 0.6310 0.9674 0.3364 0.017 Uiso 1 1 calc R . .
C48 C 0.60277(18) 0.93837(18) 0.45681(17) 0.0155(5) Uani 1 1 d . . .
C49 C 0.54428(19) 0.86897(18) 0.49692(16) 0.0167(5) Uani 1 1 d . . .
H49 H 0.5542 0.8826 0.5621 0.020 Uiso 1 1 calc R . .
C50 C 0.47060(18) 0.77872(18) 0.43869(17) 0.0156(5) Uani 1 1 d . . .
C51 C 0.45492(18) 0.76012(17) 0.34325(16) 0.0144(5) Uani 1 1 d . . .
H51 H 0.4035 0.6978 0.3053 0.017 Uiso 1 1 calc R . .
C52 C 0.68493(19) 1.03448(19) 0.51937(17) 0.0194(5) Uani 1 1 d . . .
C53 C 0.4040(2) 0.70250(19) 0.47824(17) 0.0198(5) Uani 1 1 d . . .
C54 C 0.53523(18) 0.70993(17) 0.16903(15) 0.0130(4) Uani 1 1 d . . .
C55 C 0.64156(18) 0.73514(17) 0.17910(15) 0.0137(5) Uani 1 1 d . . .
H55 H 0.6857 0.8047 0.1946 0.016 Uiso 1 1 calc R . .
C56 C 0.68472(18) 0.66235(18) 0.16734(16) 0.0151(5) Uani 1 1 d . . .
C57 C 0.62400(19) 0.56003(18) 0.14786(16) 0.0162(5) Uani 1 1 d . . .
H57 H 0.6533 0.5100 0.1395 0.019 Uiso 1 1 calc R . .
C58 C 0.51906(19) 0.53274(18) 0.14095(16) 0.0156(5) Uani 1 1 d . . .
C59 C 0.47553(18) 0.60614(18) 0.15052(16) 0.0141(5) Uani 1 1 d . . .
H59 H 0.4033 0.5852 0.1443 0.017 Uiso 1 1 calc R . .
C60 C 0.79636(19) 0.69396(19) 0.16884(17) 0.0189(5) Uani 1 1 d . . .
C61 C 0.4551(2) 0.42254(18) 0.12483(18) 0.0198(5) Uani 1 1 d . . .
F1 F 0.16952(16) 0.89990(16) 0.22312(17) 0.0568(6) Uani 1 1 d . . .
F2 F 0.1172(2) 0.7580(2) 0.25193(17) 0.0694(7) Uani 1 1 d . . .
F3 F 0.03485(16) 0.7827(2) 0.12976(15) 0.0774(9) Uani 1 1 d . . .
F4 F 0.11223(14) 0.64526(14) -0.15439(11) 0.0356(4) Uani 1 1 d . . .
F5 F 0.09932(13) 0.51689(12) -0.09586(12) 0.0347(4) Uani 1 1 d . . .
F6 F 0.23556(12) 0.58871(12) -0.13726(10) 0.0241(3) Uani 1 1 d . . .
F7 F 0.53748(16) 1.17756(12) 0.24587(12) 0.0390(4) Uani 1 1 d . . .
F8 F 0.57244(15) 1.22824(13) 0.12728(12) 0.0373(4) Uani 1 1 d . . .
F9 F 0.69501(16) 1.23955(14) 0.24161(17) 0.0585(6) Uani 1 1 d . . .
F10 F 0.6460(2) 0.9406(4) -0.10823(17) 0.0586(10) Uani 0.722(3) 1 d P A 1
F11 F 0.7819(2) 1.0525(2) -0.0163(2) 0.0474(7) Uani 0.722(3) 1 d P A 1
F12 F 0.7491(3) 0.9002(3) -0.0129(2) 0.0590(10) Uani 0.722(3) 1 d P A 1
F13 F 0.65495(12) 1.07132(12) 0.59021(11) 0.0306(4) Uani 1 1 d . . .
F14 F 0.77156(11) 1.02042(12) 0.55882(12) 0.0300(4) Uani 1 1 d . . .
F15 F 0.71270(15) 1.10829(12) 0.47568(12) 0.0378(4) Uani 1 1 d . . .
F16 F 0.30498(12) 0.69530(12) 0.45573(12) 0.0280(3) Uani 1 1 d . . .
F17 F 0.40006(13) 0.60816(11) 0.44731(12) 0.0300(4) Uani 1 1 d . . .
F18 F 0.43635(14) 0.72264(13) 0.57073(11) 0.0373(4) Uani 1 1 d . . .
F19 F 0.85362(12) 0.78956(12) 0.21760(13) 0.0323(4) Uani 1 1 d . . .
F20 F 0.80746(13) 0.68828(17) 0.08329(11) 0.0409(5) Uani 1 1 d . . .
F21 F 0.84248(11) 0.63606(12) 0.20608(11) 0.0269(3) Uani 1 1 d . . .
F22 F 0.46730(14) 0.36527(11) 0.05381(11) 0.0316(4) Uani 1 1 d . . .
F23 F 0.48182(14) 0.38591(12) 0.19872(11) 0.0326(4) Uani 1 1 d . . .
F24 F 0.35396(13) 0.40274(12) 0.10857(16) 0.0455(5) Uani 1 1 d . . .
F10A F 0.7935(6) 0.9851(10) -0.0012(4) 0.0586(10) Uani 0.278(3) 1 d P A 2
F11A F 0.6626(6) 0.8569(5) -0.0776(5) 0.0474(7) Uani 0.278(3) 1 d P A 2
F12A F 0.6799(9) 1.0036(8) -0.0976(8) 0.0590(10) Uani 0.278(3) 1 d P A 2

loop_
_atom_site_aniso_label
_atom_site_aniso_U_11
_atom_site_aniso_U_22
_atom_site_aniso_U_33
_atom_site_aniso_U_23
_atom_site_aniso_U_13
_atom_site_aniso_U_12
Ir1 0.01310(5) 0.01227(5) 0.01289(5) 0.00435(3) 0.00456(4) 0.00584(4)
P1 0.0182(3) 0.0143(3) 0.0121(3) 0.0035(2) 0.0036(2) 0.0073(2)
Br1 0.01691(12) 0.02963(14) 0.02786(14) 0.01051(11) 0.00370(10) 0.00944(10)
C1 0.0210(12) 0.0171(12) 0.0109(11) 0.0032(9) 0.0063(9) 0.0078(10)
C2 0.0175(12) 0.0219(12) 0.0098(11) 0.0032(9) 0.0033(9) 0.0094(10)
C3 0.0215(12) 0.0179(12) 0.0097(11) 0.0054(9) 0.0040(9) 0.0101(10)
C4 0.0209(12) 0.0178(12) 0.0130(11) 0.0066(9) 0.0059(9) 0.0074(10)
C5 0.0203(12) 0.0197(12) 0.0144(11) 0.0059(9) 0.0071(10) 0.0101(10)
C6 0.0308(14) 0.0167(12) 0.0205(13) 0.0034(10) 0.0088(11) 0.0055(11)
C7 0.0180(13) 0.0340(15) 0.0153(12) 0.0035(11) 0.0048(10) 0.0100(11)
C8 0.0335(15) 0.0231(13) 0.0171(12) 0.0065(10) 0.0060(11) 0.0181(12)
C9 0.0215(13) 0.0230(13) 0.0259(14) 0.0108(11) 0.0099(11) 0.0054(11)
C10 0.0287(14) 0.0299(14) 0.0286(14) 0.0095(11) 0.0170(12) 0.0177(12)
C11 0.0151(11) 0.0192(12) 0.0173(12) 0.0079(10) 0.0056(9) 0.0072(10)
C12 0.0131(11) 0.0192(12) 0.0186(12) 0.0078(10) 0.0061(9) 0.0069(9)
C13 0.0175(12) 0.0192(12) 0.0230(13) 0.0080(10) 0.0066(10) 0.0078(10)
C14 0.0233(13) 0.0281(14) 0.0251(13) 0.0173(11) 0.0098(11) 0.0124(11)
C15 0.0215(13) 0.0332(15) 0.0166(12) 0.0120(11) 0.0079(10) 0.0122(11)
C16 0.0204(13) 0.0259(13) 0.0173(12) 0.0070(10) 0.0056(10) 0.0106(11)
C17 0.0127(11) 0.0162(11) 0.0192(12) 0.0045(9) 0.0045(9) 0.0068(9)
C18 0.0516(19) 0.0308(15) 0.0163(13) 0.0059(11) 0.0110(13) 0.0189(14)
C19 0.0223(13) 0.0270(13) 0.0157(12) 0.0053(10) 0.0068(10) 0.0154(11)
C20 0.0169(13) 0.0327(15) 0.0286(14) 0.0091(12) 0.0072(11) 0.0110(11)
C21 0.0370(17) 0.0456(18) 0.0294(15) -0.0030(13) 0.0069(13) 0.0279(15)
C22 0.0296(14) 0.0154(12) 0.0173(12) 0.0006(10) 0.0020(11) 0.0052(11)
C23 0.0473(18) 0.0176(13) 0.0256(15) 0.0064(11) 0.0003(13) 0.0027(13)
C24 0.0284(15) 0.0269(15) 0.0296(15) 0.0017(12) -0.0037(12) 0.0028(12)
B1 0.0141(12) 0.0117(12) 0.0124(12) 0.0015(10) 0.0038(10) 0.0053(10)
C30 0.0157(11) 0.0102(10) 0.0139(11) 0.0050(9) 0.0054(9) 0.0054(9)
C31 0.0176(12) 0.0147(11) 0.0120(11) 0.0025(9) 0.0038(9) 0.0066(9)
C32 0.0168(12) 0.0196(12) 0.0167(12) 0.0051(10) 0.0067(10) 0.0092(10)
C33 0.0142(11) 0.0184(12) 0.0165(12) 0.0055(9) 0.0031(9) 0.0064(10)
C34 0.0183(12) 0.0126(11) 0.0136(11) 0.0048(9) 0.0040(9) 0.0066(9)
C35 0.0166(11) 0.0140(11) 0.0159(11) 0.0055(9) 0.0075(9) 0.0082(9)
C36 0.0195(13) 0.0386(16) 0.0194(13) -0.0017(11) 0.0053(11) 0.0131(12)
C37 0.0185(12) 0.0231(13) 0.0170(12) 0.0012(10) 0.0023(10) 0.0092(10)
C38 0.0129(11) 0.0143(11) 0.0118(11) 0.0018(9) 0.0004(9) 0.0056(9)
C39 0.0152(11) 0.0163(12) 0.0143(11) 0.0027(9) 0.0025(9) 0.0068(9)
C40 0.0179(12) 0.0149(12) 0.0182(12) 0.0032(9) 0.0005(10) 0.0069(10)
C41 0.0203(13) 0.0177(12) 0.0241(13) 0.0111(10) 0.0055(10) 0.0065(10)
C42 0.0188(12) 0.0221(13) 0.0188(12) 0.0090(10) 0.0065(10) 0.0104(10)
C43 0.0172(12) 0.0158(11) 0.0145(11) 0.0035(9) 0.0027(9) 0.0081(9)
C44 0.0263(14) 0.0153(12) 0.0264(14) 0.0043(10) 0.0019(11) 0.0088(11)
C45 0.0263(14) 0.0312(14) 0.0281(14) 0.0166(12) 0.0145(12) 0.0163(12)
C46 0.0129(11) 0.0130(11) 0.0152(11) 0.0028(9) 0.0039(9) 0.0081(9)
C47 0.0129(11) 0.0135(11) 0.0178(12) 0.0040(9) 0.0041(9) 0.0069(9)
C48 0.0141(11) 0.0149(11) 0.0174(12) 0.0015(9) 0.0019(9) 0.0080(9)
C49 0.0192(12) 0.0187(12) 0.0126(11) 0.0017(9) 0.0027(9) 0.0097(10)
C50 0.0164(12) 0.0155(11) 0.0173(12) 0.0049(9) 0.0052(9) 0.0083(9)
C51 0.0140(11) 0.0121(11) 0.0152(11) 0.0007(9) 0.0016(9) 0.0052(9)
C52 0.0187(12) 0.0174(12) 0.0195(12) 0.0007(10) 0.0012(10) 0.0077(10)
C53 0.0235(13) 0.0195(12) 0.0152(12) 0.0040(10) 0.0054(10) 0.0065(10)
C54 0.0159(11) 0.0157(11) 0.0084(10) 0.0031(9) 0.0036(9) 0.0070(9)
C55 0.0160(11) 0.0137(11) 0.0112(11) 0.0038(9) 0.0035(9) 0.0051(9)
C56 0.0155(12) 0.0199(12) 0.0118(11) 0.0051(9) 0.0046(9) 0.0081(10)
C57 0.0203(12) 0.0178(12) 0.0151(11) 0.0043(9) 0.0061(9) 0.0119(10)
C58 0.0192(12) 0.0152(12) 0.0124(11) 0.0025(9) 0.0043(9) 0.0070(10)
C59 0.0142(11) 0.0160(11) 0.0129(11) 0.0029(9) 0.0043(9) 0.0065(9)
C60 0.0174(12) 0.0233(13) 0.0174(12) 0.0046(10) 0.0055(10) 0.0092(10)
C61 0.0216(13) 0.0160(12) 0.0234(13) 0.0036(10) 0.0076(10) 0.0088(10)
F1 0.0479(12) 0.0459(12) 0.0776(15) -0.0133(11) 0.0277(11) 0.0245(10)
F2 0.0974(19) 0.0962(19) 0.0696(16) 0.0463(14) 0.0697(15) 0.0650(16)
F3 0.0294(11) 0.152(3) 0.0396(12) -0.0320(14) -0.0048(9) 0.0522(14)
F4 0.0428(10) 0.0520(11) 0.0155(8) 0.0013(7) -0.0039(7) 0.0330(9)
F5 0.0316(9) 0.0242(8) 0.0325(9) -0.0079(7) 0.0093(7) -0.0035(7)
F6 0.0238(8) 0.0308(8) 0.0166(7) -0.0026(6) 0.0053(6) 0.0129(7)
F7 0.0697(13) 0.0238(8) 0.0349(9) 0.0057(7) 0.0275(9) 0.0243(9)
F8 0.0630(12) 0.0267(9) 0.0376(10) 0.0164(7) 0.0190(9) 0.0296(9)
F9 0.0401(11) 0.0213(9) 0.0831(16) -0.0175(10) -0.0197(11) 0.0092(8)
F10 0.0316(14) 0.127(3) 0.0135(11) -0.0024(16) 0.0046(10) 0.0345(18)
F11 0.0540(16) 0.0373(14) 0.0501(16) 0.0076(12) 0.0392(14) 0.0016(13)
F12 0.090(3) 0.075(2) 0.084(2) 0.063(2) 0.075(2) 0.071(2)
F13 0.0267(8) 0.0293(8) 0.0269(8) -0.0120(7) 0.0035(7) 0.0098(7)
F14 0.0156(7) 0.0249(8) 0.0384(9) -0.0057(7) -0.0048(7) 0.0071(6)
F15 0.0490(11) 0.0167(8) 0.0280(9) 0.0037(7) -0.0015(8) -0.0040(7)
F16 0.0218(8) 0.0264(8) 0.0393(9) 0.0127(7) 0.0143(7) 0.0075(7)
F17 0.0398(9) 0.0179(7) 0.0409(9) 0.0141(7) 0.0208(8) 0.0126(7)
F18 0.0440(10) 0.0380(10) 0.0146(8) 0.0091(7) 0.0065(7) -0.0040(8)
F19 0.0165(8) 0.0230(8) 0.0527(11) 0.0024(7) 0.0101(7) 0.0042(6)
F20 0.0240(9) 0.0813(14) 0.0211(8) 0.0163(9) 0.0129(7) 0.0184(9)
F21 0.0182(7) 0.0307(8) 0.0353(9) 0.0089(7) 0.0048(7) 0.0151(7)
F22 0.0525(11) 0.0158(7) 0.0245(8) -0.0009(6) 0.0160(8) 0.0094(7)
F23 0.0497(10) 0.0206(8) 0.0271(8) 0.0115(7) 0.0134(8) 0.0087(7)
F24 0.0181(8) 0.0165(8) 0.0943(16) 0.0065(9) 0.0086(9) 0.0043(7)
F10A 0.0316(14) 0.127(3) 0.0135(11) -0.0024(16) 0.0046(10) 0.0345(18)
F11A 0.0540(16) 0.0373(14) 0.0501(16) 0.0076(12) 0.0392(14) 0.0016(13)
F12A 0.090(3) 0.075(2) 0.084(2) 0.063(2) 0.075(2) 0.071(2)

loop_
_atom_type_symbol
_atom_type_description
_atom_type_scat_dispersion_real
_atom_type_scat_dispersion_imag
_atom_type_scat_source
C C 0.0033 0.0016 'International Tables Vol C Tables 4.2.6.8 and 6.1.1.4'
H H 0.0000 0.0000 'International Tables Vol C Tables 4.2.6.8 and 6.1.1.4'
B B 0.0013 0.0007 'International Tables Vol C Tables 4.2.6.8 and 6.1.1.4'
F F 0.0171 0.0103 'International Tables Vol C Tables 4.2.6.8 and 6.1.1.4'
P P 0.1023 0.0942 'International Tables Vol C Tables 4.2.6.8 and 6.1.1.4'
Br Br -0.2901 2.4595 'International Tables Vol C Tables 4.2.6.8 and 6.1.1.4'
Ir Ir -1.4442 7.9887 'International Tables Vol C Tables 4.2.6.8 and 6.1.1.4'

loop_
_geom_angle_atom_site_label_1
_geom_angle_atom_site_label_2
_geom_angle_atom_site_label_3
_geom_angle
C17 Ir1 C2 110.17(10)
C17 Ir1 C1 95.83(10)
C2 Ir1 C1 37.95(9)
C17 Ir1 C5 116.33(9)
C2 Ir1 C5 62.36(9)
C1 Ir1 C5 36.83(9)
C17 Ir1 P1 80.32(7)
C2 Ir1 P1 112.51(6)
C1 Ir1 P1 146.85(6)
C5 Ir1 P1 163.32(6)
C17 Ir1 C4 153.46(9)
C2 Ir1 C4 60.91(9)
C1 Ir1 C4 61.27(9)
C5 Ir1 C4 37.20(8)
P1 Ir1 C4 126.13(6)
C17 Ir1 C3 146.70(9)
C2 Ir1 C3 36.99(9)
C1 Ir1 C3 61.44(8)
C5 Ir1 C3 60.71(8)
P1 Ir1 C3 105.09(6)
C4 Ir1 C3 34.84(9)
C17 Ir1 Br1 93.78(7)
C2 Ir1 Br1 149.63(6)
C1 Ir1 Br1 124.01(6)
C5 Ir1 Br1 90.71(6)
P1 Ir1 Br1 89.135(17)
C4 Ir1 Br1 89.31(6)
C3 Ir1 Br1 118.83(6)
C11 P1 C22 111.27(12)
C11 P1 C19 104.83(11)
C22 P1 C19 106.23(12)
C11 P1 Ir1 102.75(8)
C22 P1 Ir1 120.94(9)
C19 P1 Ir1 109.79(8)
C5 C1 C2 107.8(2)
C5 C1 C6 126.2(2)
C2 C1 C6 125.9(2)
C5 C1 Ir1 72.40(14)
C2 C1 Ir1 70.39(13)
C6 C1 Ir1 125.44(17)
C1 C2 C3 107.6(2)
C1 C2 C7 125.6(2)
C3 C2 C7 124.7(2)
C1 C2 Ir1 71.67(13)
C3 C2 Ir1 76.08(13)
C7 C2 Ir1 130.86(17)
C4 C3 C2 108.3(2)
C4 C3 C8 127.0(2)
C2 C3 C8 124.3(2)
C4 C3 Ir1 72.45(13)
C2 C3 Ir1 66.94(13)
C8 C3 Ir1 131.49(16)
C3 C4 C5 108.3(2)
C3 C4 C9 127.4(2)
C5 C4 C9 124.2(2)
C3 C4 Ir1 72.71(13)
C5 C4 Ir1 68.43(13)
C9 C4 Ir1 126.66(17)
C1 C5 C4 107.7(2)
C1 C5 C10 127.0(2)
C4 C5 C10 124.8(2)
C1 C5 Ir1 70.77(13)
C4 C5 Ir1 74.37(13)
C10 C5 Ir1 126.33(18)
C1 C6 H6A 109.5
C1 C6 H6B 109.5
H6A C6 H6B 109.5
C1 C6 H6C 109.5
H6A C6 H6C 109.5
H6B C6 H6C 109.5
C2 C7 H7A 109.5
C2 C7 H7B 109.5
H7A C7 H7B 109.5
C2 C7 H7C 109.5
H7A C7 H7C 109.5
H7B C7 H7C 109.5
C3 C8 H8A 109.5
C3 C8 H8B 109.5
H8A C8 H8B 109.5
C3 C8 H8C 109.5
H8A C8 H8C 109.5
H8B C8 H8C 109.5
C4 C9 H9A 109.5
C4 C9 H9B 109.5
H9A C9 H9B 109.5
C4 C9 H9C 109.5
H9A C9 H9C 109.5
H9B C9 H9C 109.5
C5 C10 H10A 109.5
C5 C10 H10B 109.5
H10A C10 H10B 109.5
C5 C10 H10C 109.5
H10A C10 H10C 109.5
H10B C10 H10C 109.5
C16 C11 C12 120.1(2)
C16 C11 P1 130.4(2)
C12 C11 P1 109.16(17)
C13 C12 C11 120.5(2)
C13 C12 C17 121.6(2)
C11 C12 C17 117.9(2)
C14 C13 C12 119.4(2)
C14 C13 H13 120.3
C12 C13 H13 120.3
C13 C14 C15 119.9(2)
C13 C14 H14 120.0
C15 C14 H14 120.0
C14 C15 C16 122.7(2)
C14 C15 H15 118.6
C16 C15 H15 118.6
C11 C16 C15 117.4(2)
C11 C16 C18 125.3(2)
C15 C16 C18 117.3(2)
C12 C17 Ir1 125.58(18)
C12 C17 H17 117.2
Ir1 C17 H17 117.2
C16 C18 H18A 109.5
C16 C18 H18B 109.5
H18A C18 H18B 109.5
C16 C18 H18C 109.5
H18A C18 H18C 109.5
H18B C18 H18C 109.5
C21 C19 C20 110.3(2)
C21 C19 P1 116.29(19)
C20 C19 P1 110.01(17)
C21 C19 H19 106.6
C20 C19 H19 106.6
P1 C19 H19 106.6
C19 C20 H20A 109.5
C19 C20 H20B 109.5
H20A C20 H20B 109.5
C19 C20 H20C 109.5
H20A C20 H20C 109.5
H20B C20 H20C 109.5
C19 C21 H21A 109.5
C19 C21 H21B 109.5
H21A C21 H21B 109.5
C19 C21 H21C 109.5
H21A C21 H21C 109.5
H21B C21 H21C 109.5
C23 C22 C24 111.0(2)
C23 C22 P1 109.60(18)
C24 C22 P1 115.86(19)
C23 C22 H22 106.6
C24 C22 H22 106.6
P1 C22 H22 106.6
C22 C23 H23A 109.5
C22 C23 H23B 109.5
H23A C23 H23B 109.5
C22 C23 H23C 109.5
H23A C23 H23C 109.5
H23B C23 H23C 109.5
C22 C24 H24A 109.5
C22 C24 H24B 109.5
H24A C24 H24B 109.5
C22 C24 H24C 109.5
H24A C24 H24C 109.5
H24B C24 H24C 109.5
C54 B1 C38 111.71(19)
C54 B1 C30 112.71(19)
C38 B1 C30 105.73(18)
C54 B1 C46 104.14(18)
C38 B1 C46 112.68(18)
C30 B1 C46 110.03(18)
C31 C30 C35 115.9(2)
C31 C30 B1 121.9(2)
C35 C30 B1 121.9(2)
C32 C31 C30 122.1(2)
C32 C31 H31 118.9
C30 C31 H31 118.9
C33 C32 C31 121.0(2)
C33 C32 C36 119.9(2)
C31 C32 C36 119.1(2)
C32 C33 C34 118.1(2)
C32 C33 H33 120.9
C34 C33 H33 120.9
C35 C34 C33 120.9(2)
C35 C34 C37 121.9(2)
C33 C34 C37 117.2(2)
C34 C35 C30 122.0(2)
C34 C35 H35 119.0
C30 C35 H35 119.0
F3 C36 F1 108.7(3)
F3 C36 F2 106.4(3)
F1 C36 F2 102.6(2)
F3 C36 C32 114.2(2)
F1 C36 C32 113.4(2)
F2 C36 C32 110.7(2)
F4 C37 F6 106.9(2)
F4 C37 F5 105.8(2)
F6 C37 F5 106.4(2)
F4 C37 C34 112.6(2)
F6 C37 C34 113.2(2)
F5 C37 C34 111.5(2)
C43 C38 C39 115.5(2)
C43 C38 B1 123.6(2)
C39 C38 B1 120.9(2)
C40 C39 C38 122.2(2)
C40 C39 H39 118.9
C38 C39 H39 118.9
C41 C40 C39 121.2(2)
C41 C40 C44 118.1(2)
C39 C40 C44 120.6(2)
C42 C41 C40 117.8(2)
C42 C41 H41 121.1
C40 C41 H41 121.1
C41 C42 C43 120.7(2)
C41 C42 C45 119.5(2)
C43 C42 C45 119.8(2)
C42 C43 C38 122.4(2)
C42 C43 H43 118.8
C38 C43 H43 118.8
F9 C44 F7 107.1(2)
F9 C44 F8 105.5(2)
F7 C44 F8 106.3(2)
F9 C44 C40 111.4(2)
F7 C44 C40 113.4(2)
F8 C44 C40 112.6(2)
F10A C45 F10 125.7(4)
F10A C45 F12 53.8(6)
F10 C45 F12 111.2(3)
F10A C45 F12A 107.5(7)
F12 C45 F12A 131.3(4)
F10A C45 F11 49.1(6)
F10 C45 F11 105.2(3)
F12 C45 F11 102.4(3)
F12A C45 F11 69.8(6)
F10A C45 F11A 102.9(7)
F10 C45 F11A 62.6(4)
F12 C45 F11A 54.9(4)
F12A C45 F11A 97.9(6)
F11 C45 F11A 137.9(3)
F10A C45 C42 119.4(4)
F10 C45 C42 114.4(2)
F12 C45 C42 112.2(2)
F12A C45 C42 115.5(4)
F11 C45 C42 110.7(2)
F11A C45 C42 110.8(3)
C51 C46 C47 115.5(2)
C51 C46 B1 119.1(2)
C47 C46 B1 125.3(2)
C48 C47 C46 122.1(2)
C48 C47 H47 119.0
C46 C47 H47 119.0
C49 C48 C47 121.3(2)
C49 C48 C52 118.1(2)
C47 C48 C52 120.6(2)
C48 C49 C50 117.7(2)
C48 C49 H49 121.1
C50 C49 H49 121.1
C49 C50 C51 120.9(2)
C49 C50 C53 119.8(2)
C51 C50 C53 119.3(2)
C50 C51 C46 122.5(2)
C50 C51 H51 118.7
C46 C51 H51 118.7
F15 C52 F13 106.6(2)
F15 C52 F14 106.9(2)
F13 C52 F14 105.4(2)
F15 C52 C48 113.1(2)
F13 C52 C48 112.4(2)
F14 C52 C48 111.8(2)
F18 C53 F16 106.6(2)
F18 C53 F17 106.1(2)
F16 C53 F17 105.3(2)
F18 C53 C50 113.1(2)
F16 C53 C50 112.6(2)
F17 C53 C50 112.5(2)
C59 C54 C55 115.7(2)
C59 C54 B1 124.1(2)
C55 C54 B1 120.0(2)
C56 C55 C54 122.5(2)
C56 C55 H55 118.8
C54 C55 H55 118.8
C57 C56 C55 120.8(2)
C57 C56 C60 119.4(2)
C55 C56 C60 119.7(2)
C56 C57 C58 118.1(2)
C56 C57 H57 121.0
C58 C57 H57 121.0
C57 C58 C59 120.9(2)
C57 C58 C61 117.8(2)
C59 C58 C61 121.3(2)
C58 C59 C54 122.0(2)
C58 C59 H59 119.0
C54 C59 H59 119.0
F21 C60 F20 106.0(2)
F21 C60 F19 106.0(2)
F20 C60 F19 106.8(2)
F21 C60 C56 113.1(2)
F20 C60 C56 111.7(2)
F19 C60 C56 112.9(2)
F24 C61 F22 107.3(2)
F24 C61 F23 106.0(2)
F22 C61 F23 105.5(2)
F24 C61 C58 113.4(2)
F22 C61 C58 112.6(2)
F23 C61 C58 111.6(2)

loop_
_geom_bond_atom_site_label_1
_geom_bond_atom_site_label_2
_geom_bond_distance
Ir1 C17 1.907(2)
Ir1 C2 2.215(2)
Ir1 C1 2.232(2)
Ir1 C5 2.253(2)
Ir1 P1 2.3060(6)
Ir1 C4 2.333(2)
Ir1 C3 2.336(2)
Ir1 Br1 2.4854(3)
P1 C11 1.825(2)
P1 C22 1.850(3)
P1 C19 1.865(3)
C1 C5 1.417(3)
C1 C2 1.446(3)
C1 C6 1.493(3)
C2 C3 1.448(3)
C2 C7 1.494(3)
C3 C4 1.398(3)
C3 C8 1.495(3)
C4 C5 1.464(3)
C4 C9 1.493(3)
C5 C10 1.495(3)
C6 H6A 0.9800
C6 H6B 0.9800
C6 H6C 0.9800
C7 H7A 0.9800
C7 H7B 0.9800
C7 H7C 0.9800
C8 H8A 0.9800
C8 H8B 0.9800
C8 H8C 0.9800
C9 H9A 0.9800
C9 H9B 0.9800
C9 H9C 0.9800
C10 H10A 0.9800
C10 H10B 0.9800
C10 H10C 0.9800
C11 C16 1.397(3)
C11 C12 1.419(3)
C12 C13 1.398(3)
C12 C17 1.441(3)
C13 C14 1.380(4)
C13 H13 0.9500
C14 C15 1.382(4)
C14 H14 0.9500
C15 C16 1.405(4)
C15 H15 0.9500
C16 C18 1.511(4)
C17 H17 0.9500
C18 H18A 0.9800
C18 H18B 0.9800
C18 H18C 0.9800
C19 C21 1.526(4)
C19 C20 1.526(4)
C19 H19 1.0000
C20 H20A 0.9800
C20 H20B 0.9800
C20 H20C 0.9800
C21 H21A 0.9800
C21 H21B 0.9800
C21 H21C 0.9800
C22 C23 1.529(4)
C22 C24 1.529(4)
C22 H22 1.0000
C23 H23A 0.9800
C23 H23B 0.9800
C23 H23C 0.9800
C24 H24A 0.9800
C24 H24B 0.9800
C24 H24C 0.9800
B1 C54 1.639(3)
B1 C38 1.641(3)
B1 C30 1.642(3)
B1 C46 1.650(3)
C30 C31 1.399(3)
C30 C35 1.405(3)
C31 C32 1.392(3)
C31 H31 0.9500
C32 C33 1.381(3)
C32 C36 1.498(3)
C33 C34 1.392(3)
C33 H33 0.9500
C34 C35 1.387(3)
C34 C37 1.498(3)
C35 H35 0.9500
C36 F3 1.297(3)
C36 F1 1.316(3)
C36 F2 1.344(4)
C37 F4 1.335(3)
C37 F6 1.340(3)
C37 F5 1.345(3)
C38 C43 1.398(3)
C38 C39 1.403(3)
C39 C40 1.387(3)
C39 H39 0.9500
C40 C41 1.387(4)
C40 C44 1.500(3)
C41 C42 1.386(4)
C41 H41 0.9500
C42 C43 1.394(3)
C42 C45 1.499(4)
C43 H43 0.9500
C44 F9 1.329(3)
C44 F7 1.334(3)
C44 F8 1.337(3)
C45 F10A 1.201(8)
C45 F10 1.258(4)
C45 F12 1.310(4)
C45 F12A 1.340(9)
C45 F11 1.378(4)
C45 F11A 1.466(7)
C46 C51 1.399(3)
C46 C47 1.402(3)
C47 C48 1.391(3)
C47 H47 0.9500
C48 C49 1.383(3)
C48 C52 1.498(3)
C49 C50 1.388(3)
C49 H49 0.9500
C50 C51 1.390(3)
C50 C53 1.490(3)
C51 H51 0.9500
C52 F15 1.331(3)
C52 F13 1.342(3)
C52 F14 1.342(3)
C53 F18 1.335(3)
C53 F16 1.341(3)
C53 F17 1.347(3)
C54 C59 1.402(3)
C54 C55 1.402(3)
C55 C56 1.387(3)
C55 H55 0.9500
C56 C57 1.386(3)
C56 C60 1.495(3)
C57 C58 1.389(3)
C57 H57 0.9500
C58 C59 1.395(3)
C58 C61 1.496(3)
C59 H59 0.9500
C60 F21 1.336(3)
C60 F20 1.337(3)
C60 F19 1.342(3)
C61 F24 1.330(3)
C61 F22 1.336(3)
C61 F23 1.344(3)

loop_
_geom_torsion_atom_site_label_1
_geom_torsion_atom_site_label_2
_geom_torsion_atom_site_label_3
_geom_torsion_atom_site_label_4
_geom_torsion
C17 Ir1 P1 C11 16.96(11)
C2 Ir1 P1 C11 124.90(11)
C1 Ir1 P1 C11 102.79(14)
C5 Ir1 P1 C11 -166.6(2)
C4 Ir1 P1 C11 -165.53(11)
C3 Ir1 P1 C11 163.29(10)
Br1 Ir1 P1 C11 -77.02(8)
C17 Ir1 P1 C22 141.66(12)
C2 Ir1 P1 C22 -110.41(12)
C1 Ir1 P1 C22 -132.51(15)
C5 Ir1 P1 C22 -41.9(3)
C4 Ir1 P1 C22 -40.83(13)
C3 Ir1 P1 C22 -72.01(12)
Br1 Ir1 P1 C22 47.68(10)
C17 Ir1 P1 C19 -94.15(11)
C2 Ir1 P1 C19 13.78(11)
C1 Ir1 P1 C19 -8.33(15)
C5 Ir1 P1 C19 82.3(2)
C4 Ir1 P1 C19 83.35(12)
C3 Ir1 P1 C19 52.17(11)
Br1 Ir1 P1 C19 171.87(9)
C17 Ir1 C1 C5 -127.40(15)
C2 Ir1 C1 C5 117.0(2)
P1 Ir1 C1 C5 151.39(12)
C4 Ir1 C1 C5 38.42(14)
C3 Ir1 C1 C5 78.32(15)
Br1 Ir1 C1 C5 -28.84(16)
C17 Ir1 C1 C2 115.64(15)
C5 Ir1 C1 C2 -117.0(2)
P1 Ir1 C1 C2 34.43(19)
C4 Ir1 C1 C2 -78.54(15)
C3 Ir1 C1 C2 -38.65(14)
Br1 Ir1 C1 C2 -145.81(11)
C17 Ir1 C1 C6 -5.0(2)
C2 Ir1 C1 C6 -120.7(3)
C5 Ir1 C1 C6 122.4(3)
P1 Ir1 C1 C6 -86.2(2)
C4 Ir1 C1 C6 160.8(2)
C3 Ir1 C1 C6 -159.3(2)
Br1 Ir1 C1 C6 93.5(2)
C5 C1 C2 C3 5.1(3)
C6 C1 C2 C3 -171.7(2)
Ir1 C1 C2 C3 68.21(16)
C5 C1 C2 C7 169.2(2)
C6 C1 C2 C7 -7.5(4)
Ir1 C1 C2 C7 -127.6(2)
C5 C1 C2 Ir1 -63.16(16)
C6 C1 C2 Ir1 120.1(2)
C17 Ir1 C2 C1 -72.84(15)
C5 Ir1 C2 C1 37.10(13)
P1 Ir1 C2 C1 -160.45(12)
C4 Ir1 C2 C1 79.57(14)
C3 Ir1 C2 C1 114.24(19)
Br1 Ir1 C2 C1 67.11(19)
C17 Ir1 C2 C3 172.92(13)
C1 Ir1 C2 C3 -114.24(19)
C5 Ir1 C2 C3 -77.14(14)
P1 Ir1 C2 C3 85.31(13)
C4 Ir1 C2 C3 -34.67(13)
Br1 Ir1 C2 C3 -47.1(2)
C17 Ir1 C2 C7 48.7(3)
C1 Ir1 C2 C7 121.6(3)
C5 Ir1 C2 C7 158.7(3)
P1 Ir1 C2 C7 -38.9(2)
C4 Ir1 C2 C7 -158.9(3)
C3 Ir1 C2 C7 -124.2(3)
Br1 Ir1 C2 C7 -171.31(16)
C1 C2 C3 C4 -4.3(3)
C7 C2 C3 C4 -168.7(2)
Ir1 C2 C3 C4 60.91(16)
C1 C2 C3 C8 169.2(2)
C7 C2 C3 C8 4.9(4)
Ir1 C2 C3 C8 -125.5(2)
C1 C2 C3 Ir1 -65.25(16)
C7 C2 C3 Ir1 130.4(2)
C17 Ir1 C3 C4 -131.69(18)
C2 Ir1 C3 C4 -119.5(2)
C1 Ir1 C3 C4 -79.86(15)
C5 Ir1 C3 C4 -37.55(14)
P1 Ir1 C3 C4 132.95(13)
Br1 Ir1 C3 C4 35.45(15)
C17 Ir1 C3 C2 -12.2(2)
C1 Ir1 C3 C2 39.67(13)
C5 Ir1 C3 C2 81.98(15)
P1 Ir1 C3 C2 -107.52(13)
C4 Ir1 C3 C2 119.5(2)
Br1 Ir1 C3 C2 154.98(11)
C17 Ir1 C3 C8 104.0(3)
C2 Ir1 C3 C8 116.2(3)
C1 Ir1 C3 C8 155.8(3)
C5 Ir1 C3 C8 -161.9(3)
P1 Ir1 C3 C8 8.6(2)
C4 Ir1 C3 C8 -124.3(3)
Br1 Ir1 C3 C8 -88.9(2)
C2 C3 C4 C5 2.0(3)
C8 C3 C4 C5 -171.4(2)
Ir1 C3 C4 C5 59.45(16)
C2 C3 C4 C9 179.2(2)
C8 C3 C4 C9 5.9(4)
Ir1 C3 C4 C9 -123.3(2)
C2 C3 C4 Ir1 -57.49(16)
C8 C3 C4 Ir1 129.2(2)
C17 Ir1 C4 C3 113.4(2)
C2 Ir1 C4 C3 36.80(14)
C1 Ir1 C4 C3 80.41(15)
C5 Ir1 C4 C3 118.5(2)
P1 Ir1 C4 C3 -61.04(15)
Br1 Ir1 C4 C3 -149.46(13)
C17 Ir1 C4 C5 -5.0(3)
C2 Ir1 C4 C5 -81.65(15)
C1 Ir1 C4 C5 -38.05(14)
P1 Ir1 C4 C5 -179.49(11)
C3 Ir1 C4 C5 -118.5(2)
Br1 Ir1 C4 C5 92.09(13)
C17 Ir1 C4 C9 -122.3(2)
C2 Ir1 C4 C9 161.0(2)
C1 Ir1 C4 C9 -155.4(2)
C5 Ir1 C4 C9 -117.3(3)
P1 Ir1 C4 C9 63.2(2)
C3 Ir1 C4 C9 124.2(3)
Br1 Ir1 C4 C9 -25.3(2)
C2 C1 C5 C4 -3.9(3)
C6 C1 C5 C4 172.8(2)
Ir1 C1 C5 C4 -65.72(16)
C2 C1 C5 C10 -176.6(2)
C6 C1 C5 C10 0.1(4)
Ir1 C1 C5 C10 121.5(3)
C2 C1 C5 Ir1 61.86(16)
C6 C1 C5 Ir1 -121.4(2)
C3 C4 C5 C1 1.2(3)
C9 C4 C5 C1 -176.2(2)
Ir1 C4 C5 C1 63.34(16)
C3 C4 C5 C10 174.2(2)
C9 C4 C5 C10 -3.2(4)
Ir1 C4 C5 C10 -123.7(2)
C3 C4 C5 Ir1 -62.14(16)
C9 C4 C5 Ir1 120.5(2)
C17 Ir1 C5 C1 61.86(16)
C2 Ir1 C5 C1 -38.22(14)
P1 Ir1 C5 C1 -114.2(2)
C4 Ir1 C5 C1 -115.6(2)
C3 Ir1 C5 C1 -80.48(15)
Br1 Ir1 C5 C1 156.43(13)
C17 Ir1 C5 C4 177.51(14)
C2 Ir1 C5 C4 77.43(15)
C1 Ir1 C5 C4 115.6(2)
P1 Ir1 C5 C4 1.4(3)
C3 Ir1 C5 C4 35.17(14)
Br1 Ir1 C5 C4 -87.92(13)
C17 Ir1 C5 C10 -60.5(2)
C2 Ir1 C5 C10 -160.6(3)
C1 Ir1 C5 C10 -122.4(3)
P1 Ir1 C5 C10 123.4(2)
C4 Ir1 C5 C10 122.0(3)
C3 Ir1 C5 C10 157.2(3)
Br1 Ir1 C5 C10 34.1(2)
C22 P1 C11 C16 39.0(3)
C19 P1 C11 C16 -75.4(3)
Ir1 P1 C11 C16 169.8(2)
C22 P1 C11 C12 -147.28(17)
C19 P1 C11 C12 98.31(18)
Ir1 P1 C11 C12 -16.46(18)
C16 C11 C12 C13 1.2(4)
P1 C11 C12 C13 -173.29(19)
C16 C11 C12 C17 -179.4(2)
P1 C11 C12 C17 6.1(3)
C11 C12 C13 C14 -1.5(4)
C17 C12 C13 C14 179.2(2)
C12 C13 C14 C15 0.7(4)
C13 C14 C15 C16 0.4(4)
C12 C11 C16 C15 -0.1(4)
P1 C11 C16 C15 173.0(2)
C12 C11 C16 C18 -179.1(3)
P1 C11 C16 C18 -6.0(4)
C14 C15 C16 C11 -0.7(4)
C14 C15 C16 C18 178.4(3)
C13 C12 C17 Ir1 -168.54(18)
C11 C12 C17 Ir1 12.1(3)
C2 Ir1 C17 C12 -129.0(2)
C1 Ir1 C17 C12 -165.2(2)
C5 Ir1 C17 C12 162.67(19)
P1 Ir1 C17 C12 -18.48(19)
C4 Ir1 C17 C12 166.04(18)
C3 Ir1 C17 C12 -121.3(2)
Br1 Ir1 C17 C12 70.0(2)
C11 P1 C19 C21 84.0(2)
C22 P1 C19 C21 -33.9(2)
Ir1 P1 C19 C21 -166.28(19)
C11 P1 C19 C20 -42.3(2)
C22 P1 C19 C20 -160.24(18)
Ir1 P1 C19 C20 67.41(18)
C11 P1 C22 C23 169.4(2)
C19 P1 C22 C23 -77.0(2)
Ir1 P1 C22 C23 48.8(2)
C11 P1 C22 C24 43.0(2)
C19 P1 C22 C24 156.5(2)
Ir1 P1 C22 C24 -77.7(2)
C54 B1 C30 C31 142.5(2)
C38 B1 C30 C31 -95.2(2)
C46 B1 C30 C31 26.7(3)
C54 B1 C30 C35 -43.1(3)
C38 B1 C30 C35 79.2(2)
C46 B1 C30 C35 -158.8(2)
C35 C30 C31 C32 0.6(3)
B1 C30 C31 C32 175.4(2)
C30 C31 C32 C33 -0.2(4)
C30 C31 C32 C36 177.5(2)
C31 C32 C33 C34 0.1(4)
C36 C32 C33 C34 -177.6(2)
C32 C33 C34 C35 -0.4(3)
C32 C33 C34 C37 177.4(2)
C33 C34 C35 C30 0.8(3)
C37 C34 C35 C30 -176.9(2)
C31 C30 C35 C34 -0.8(3)
B1 C30 C35 C34 -175.6(2)
C33 C32 C36 F3 -8.2(4)
C31 C32 C36 F3 174.0(3)
C33 C32 C36 F1 -133.4(3)
C31 C32 C36 F1 48.8(3)
C33 C32 C36 F2 111.9(3)
C31 C32 C36 F2 -65.9(3)
C35 C34 C37 F4 -131.0(2)
C33 C34 C37 F4 51.2(3)
C35 C34 C37 F6 -9.6(3)
C33 C34 C37 F6 172.7(2)
C35 C34 C37 F5 110.3(3)
C33 C34 C37 F5 -67.4(3)
C54 B1 C38 C43 22.7(3)
C30 B1 C38 C43 -100.3(2)
C46 B1 C38 C43 139.5(2)
C54 B1 C38 C39 -159.4(2)
C30 B1 C38 C39 77.6(3)
C46 B1 C38 C39 -42.6(3)
C43 C38 C39 C40 -3.6(3)
B1 C38 C39 C40 178.4(2)
C38 C39 C40 C41 1.4(4)
C38 C39 C40 C44 -174.6(2)
C39 C40 C41 C42 0.8(4)
C44 C40 C41 C42 176.9(2)
C40 C41 C42 C43 -0.6(4)
C40 C41 C42 C45 -179.0(2)
C41 C42 C43 C38 -1.7(4)
C45 C42 C43 C38 176.7(2)
C39 C38 C43 C42 3.7(3)
B1 C38 C43 C42 -178.3(2)
C41 C40 C44 F9 -66.8(3)
C39 C40 C44 F9 109.4(3)
C41 C40 C44 F7 172.3(2)
C39 C40 C44 F7 -11.5(3)
C41 C40 C44 F8 51.6(3)
C39 C40 C44 F8 -132.2(2)
C41 C42 C45 F10A 80.7(8)
C43 C42 C45 F10A -97.7(8)
C41 C42 C45 F10 -91.6(4)
C43 C42 C45 F10 90.0(4)
C41 C42 C45 F12 140.6(3)
C43 C42 C45 F12 -37.8(4)
C41 C42 C45 F12A -49.8(7)
C43 C42 C45 F12A 131.8(7)
C41 C42 C45 F11 26.9(4)
C43 C42 C45 F11 -151.5(3)
C41 C42 C45 F11A -160.0(5)
C43 C42 C45 F11A 21.6(5)
C54 B1 C46 C51 -69.7(2)
C38 B1 C46 C51 169.1(2)
C30 B1 C46 C51 51.4(3)
C54 B1 C46 C47 107.0(2)
C38 B1 C46 C47 -14.2(3)
C30 B1 C46 C47 -131.9(2)
C51 C46 C47 C48 -2.6(3)
B1 C46 C47 C48 -179.4(2)
C46 C47 C48 C49 1.8(4)
C46 C47 C48 C52 -180.0(2)
C47 C48 C49 C50 0.3(3)
C52 C48 C49 C50 -178.0(2)
C48 C49 C50 C51 -1.4(4)
C48 C49 C50 C53 -178.6(2)
C49 C50 C51 C46 0.5(4)
C53 C50 C51 C46 177.7(2)
C47 C46 C51 C50 1.5(3)
B1 C46 C51 C50 178.5(2)
C49 C48 C52 F15 -159.4(2)
C47 C48 C52 F15 22.3(3)
C49 C48 C52 F13 -38.6(3)
C47 C48 C52 F13 143.1(2)
C49 C48 C52 F14 79.8(3)
C47 C48 C52 F14 -98.5(3)
C49 C50 C53 F18 -11.6(3)
C51 C50 C53 F18 171.1(2)
C49 C50 C53 F16 109.3(3)
C51 C50 C53 F16 -68.0(3)
C49 C50 C53 F17 -131.9(2)
C51 C50 C53 F17 50.9(3)
C38 B1 C54 C59 -146.1(2)
C30 B1 C54 C59 -27.3(3)
C46 B1 C54 C59 92.0(2)
C38 B1 C54 C55 39.2(3)
C30 B1 C54 C55 158.0(2)
C46 B1 C54 C55 -82.7(2)
C59 C54 C55 C56 2.9(3)
B1 C54 C55 C56 178.0(2)
C54 C55 C56 C57 -2.2(3)
C54 C55 C56 C60 173.3(2)
C55 C56 C57 C58 -0.3(3)
C60 C56 C57 C58 -175.9(2)
C56 C57 C58 C59 2.0(3)
C56 C57 C58 C61 -176.9(2)
C57 C58 C59 C54 -1.2(4)
C61 C58 C59 C54 177.6(2)
C55 C54 C59 C58 -1.2(3)
B1 C54 C59 C58 -176.1(2)
C57 C56 C60 F21 -38.4(3)
C55 C56 C60 F21 146.0(2)
C57 C56 C60 F20 80.9(3)
C55 C56 C60 F20 -94.7(3)
C57 C56 C60 F19 -158.8(2)
C55 C56 C60 F19 25.6(3)
C57 C58 C61 F24 -172.7(2)
C59 C58 C61 F24 8.5(3)
C57 C58 C61 F22 -50.7(3)
C59 C58 C61 F22 130.5(2)
C57 C58 C61 F23 67.7(3)
C59 C58 C61 F23 -111.1(3)
